data_4513457
loop_
_publ_author_name
'Pal, Tapan K.'
'Katoch, Rajesh'
'Garg, Ashish'
'Bharadwaj, Parimal K.'

_publ_section_title
;
 Metal--Organic Frameworks Built from a Linear Rigid Dicarboxylate and
 Different Colinkers: Trap of the Keto Form of Ethylacetoacetate,
 Luminescence and Ferroelectric Studies
;
_journal_issue 9
_journal_name_full 'Crystal Growth &amp; Design'
_journal_page_first 4526
_journal_paper_doi 10.1021/acs.cgd.5b00784
_journal_volume 15
_journal_year 2015
_chemical_absolute_configuration rm
_chemical_formula_moiety 'C51 H29 Cd4 N13 O45'
_chemical_formula_sum 'C51 H29 Cd4 N13 O45'
_chemical_formula_weight 1993.47
_chemical_name_systematic
;
 ?
;
_space_group_IT_number 1
_symmetry_cell_setting triclinic
_symmetry_space_group_name_Hall 'P 1'
_symmetry_space_group_name_H-M 'P 1'
_atom_sites_solution_hydrogens geom
_atom_sites_solution_primary direct
_atom_sites_solution_secondary difmap
_audit_creation_method SHELXL-97
_cell_angle_alpha 66.028(5)
_cell_angle_beta 87.249(5)
_cell_angle_gamma 89.986(5)
_cell_formula_units_Z 1
_cell_length_a 12.177(5)
_cell_length_b 13.175(5)
_cell_length_c 15.814(5)
_cell_measurement_reflns_used 999
_cell_measurement_temperature 100(2)
_cell_measurement_theta_max 25.5
_cell_measurement_theta_min 2.13
_cell_volume 2315.0(15)
_computing_structure_refinement 'SHELXL-97 (Sheldrick, 1997)'
_diffrn_ambient_temperature 100(2)
_diffrn_measured_fraction_theta_full 0.975
_diffrn_measured_fraction_theta_max 0.975
_diffrn_measurement_device_type 'BRUKER SMART APEX'
_diffrn_measurement_method /w-scans
_diffrn_radiation_monochromator graphite
_diffrn_radiation_source 'fine-focus sealed tube'
_diffrn_radiation_type MoK\a
_diffrn_radiation_wavelength 0.71073
_diffrn_reflns_av_R_equivalents 0.0334
_diffrn_reflns_av_sigmaI/netI 0.0869
_diffrn_reflns_limit_h_max 14
_diffrn_reflns_limit_h_min -14
_diffrn_reflns_limit_k_max 15
_diffrn_reflns_limit_k_min -13
_diffrn_reflns_limit_l_max 19
_diffrn_reflns_limit_l_min -16
_diffrn_reflns_number 12403
_diffrn_reflns_theta_full 25.50
_diffrn_reflns_theta_max 25.50
_diffrn_reflns_theta_min 2.13
_exptl_absorpt_coefficient_mu 0.995
_exptl_absorpt_correction_T_max 0.8899
_exptl_absorpt_correction_T_min 0.8412
_exptl_absorpt_correction_type empirical
_exptl_absorpt_process_details sadabs
_exptl_crystal_colour colorless
_exptl_crystal_density_diffrn 1.430
_exptl_crystal_density_method 'not measured'
_exptl_crystal_description rectangular
_exptl_crystal_F_000 978
_exptl_crystal_size_max 0.18
_exptl_crystal_size_mid 0.16
_exptl_crystal_size_min 0.12
_platon_squeeze_details
;
;
_refine_diff_density_max 1.139
_refine_diff_density_min -0.691
_refine_diff_density_rms 0.129
_refine_ls_abs_structure_details 'Flack H D (1983), Acta Cryst. A39, 876-881'
_refine_ls_abs_structure_Flack 0.03(3)
_refine_ls_extinction_method none
_refine_ls_goodness_of_fit_ref 0.990
_refine_ls_hydrogen_treatment mixed
_refine_ls_matrix_type full
_refine_ls_number_parameters 994
_refine_ls_number_reflns 10106
_refine_ls_number_restraints 3
_refine_ls_restrained_S_all 0.990
_refine_ls_R_factor_all 0.0648
_refine_ls_R_factor_gt 0.0551
_refine_ls_shift/su_max 0.001
_refine_ls_shift/su_mean 0.000
_refine_ls_structure_factor_coef Fsqd
_refine_ls_weighting_details 'calc w=1/[\s^2^(Fo^2^)+(0.0711P)^2^+0.0000P] where P=(Fo^2^+2Fc^2^)/3'
_refine_ls_weighting_scheme calc
_refine_ls_wR_factor_gt 0.1271
_refine_ls_wR_factor_ref 0.1330
_reflns_number_gt 8538
_reflns_number_total 10106
_reflns_threshold_expression >2sigma(I)
_cod_data_source_file cg5b00784_si_002.cif
_cod_data_source_block 2
_cod_depositor_comments
;
The following automatic conversions were performed:

'_chemical_absolute_configuration' value ' rm' changed to 'rm'
according to
/usr/data/users/saulius/crontab/automatic-downloads/rss-feeds/ACS/lib/dictionaries/cif_core.dic
dictionary named 'cif_core.dic' version 2.4.2 from 2011-04-26.

Automatic conversion script
Id: cif_fix_values 3271 2015-04-21 07:52:19Z andrius 

 Adding full bibliography for 4513455--4513460.cif.
;
_cod_original_sg_symbol_H-M p1
_cod_database_code 4513457

loop_
_symmetry_equiv_pos_as_xyz
'x, y, z'

loop_
_atom_site_label
_atom_site_type_symbol
_atom_site_fract_x
_atom_site_fract_y
_atom_site_fract_z
_atom_site_U_iso_or_equiv
_atom_site_adp_type
_atom_site_occupancy
_atom_site_symmetry_multiplicity
_atom_site_calc_flag
_atom_site_refinement_flags
C1 C 1.2565(9) 0.3014(9) 0.4472(8) 0.024(2) Uani 1 1 d .
C2 C 1.2872(13) 0.4123(13) 0.3707(10) 0.057(3) Uani 1 1 d .
H2 H 1.2300 0.4656 0.3683 0.068 Uiso 1 1 calc R
C3 C 1.2974(13) 0.4024(13) 0.2800(10) 0.057(3) Uani 1 1 d .
H3A H 1.3166 0.4737 0.2316 0.085 Uiso 1 1 calc R
H3B H 1.2285 0.3767 0.2680 0.085 Uiso 1 1 calc R
H3C H 1.3535 0.3505 0.2821 0.085 Uiso 1 1 calc R
C4 C 1.0930(10) 0.1521(9) 0.7051(8) 0.031(3) Uani 1 1 d .
C5 C 1.0617(9) 0.1391(10) 0.8012(8) 0.028(3) Uani 1 1 d .
C6 C 1.1218(12) 0.0777(12) 0.8708(9) 0.045(3) Uani 1 1 d .
H5 H 1.1835 0.0421 0.8602 0.054 Uiso 1 1 calc R
C7 C 1.0903(11) 0.0669(11) 0.9631(9) 0.039(3) Uani 1 1 d .
C8 C 1.0131(9) 0.1268(10) 0.9825(8) 0.028(3) Uani 1 1 d .
C9 C 0.9503(10) 0.1941(10) 0.9056(8) 0.033(3) Uani 1 1 d .
C10 C 0.9745(10) 0.1961(9) 0.8184(8) 0.031(3) Uani 1 1 d .
H10 H 0.9306 0.2372 0.7701 0.037 Uiso 1 1 calc R
C11 C 0.9953(10) 0.1301(10) 1.0746(9) 0.034(3) Uani 1 1 d .
C12 C 1.0642(10) 0.1953(12) 1.1060(9) 0.040(3) Uani 1 1 d .
C13 C 1.0536(10) 0.1913(11) 1.1938(9) 0.033(3) Uani 1 1 d .
H13 H 1.1005 0.2341 1.2115 0.040 Uiso 1 1 calc R
C14 C 0.9739(9) 0.1245(9) 1.2562(8) 0.029(3) Uani 1 1 d .
C15 C 0.9030(10) 0.0578(9) 1.2318(8) 0.029(3) Uani 1 1 d .
H15 H 0.8502 0.0105 1.2738 0.035 Uiso 1 1 calc R
C16 C 0.9164(9) 0.0668(10) 1.1410(8) 0.028(3) Uani 1 1 d .
C17 C 0.9688(9) 0.1209(11) 1.3529(8) 0.032(3) Uani 1 1 d .
C18 C 0.8266(9) -0.0340(8) 0.6504(7) 0.0246(18) Uani 1 1 d .
C19 C 0.8005(9) -0.1307(8) 0.7463(7) 0.0246(18) Uani 1 1 d .
C20 C 0.8625(10) -0.1357(9) 0.8219(8) 0.032(3) Uani 1 1 d .
H19 H 0.9190 -0.0843 0.8133 0.039 Uiso 1 1 calc R
C21 C 0.8376(12) -0.2155(12) 0.9052(8) 0.043(3) Uani 1 1 d .
C22 C 0.7593(12) -0.3011(9) 0.9233(8) 0.039(2) Uani 1 1 d .
C23 C 0.7026(10) -0.2958(8) 0.8490(8) 0.032(3) Uani 1 1 d .
C24 C 0.7203(10) -0.2041(9) 0.7598(8) 0.032(3) Uani 1 1 d .
H22 H 0.6753 -0.1965 0.7118 0.038 Uiso 1 1 calc R
C25 C 0.7405(12) -0.3994(9) 1.0157(8) 0.039(2) Uani 1 1 d .
C26 C 0.6526(13) -0.3948(12) 1.0741(10) 0.046(3) Uani 1 1 d .
C27 C 0.6301(11) -0.4837(11) 1.1627(8) 0.040(3) Uani 1 1 d .
H26 H 0.5703 -0.4818 1.2009 0.048 Uiso 1 1 calc R
C28 C 0.6999(11) -0.5723(10) 1.1897(8) 0.038(2) Uani 1 1 d .
C29 C 0.7843(10) -0.5782(9) 1.1343(8) 0.032(3) Uani 1 1 d .
H28 H 0.8294 -0.6396 1.1537 0.038 Uiso 1 1 calc R
C30 C 0.8037(10) -0.4932(10) 1.0492(8) 0.034(3) Uani 1 1 d .
C31 C 0.6734(11) -0.6679(10) 1.2860(8) 0.038(2) Uani 1 1 d .
C32 C 1.1497(11) -0.0880(11) 0.6217(10) 0.039(3) Uani 1 1 d .
C33 C 1.0750(9) -0.1808(9) 0.6213(8) 0.030(3) Uani 1 1 d .
C34 C 1.0128(10) -0.1672(9) 0.5496(8) 0.031(3) Uani 1 1 d .
H33 H 1.0084 -0.0978 0.5009 0.038 Uiso 1 1 calc R
C35 C 0.9546(11) -0.2583(10) 0.5490(10) 0.040(3) Uani 1 1 d .
C36 C 0.9583(10) -0.3646(9) 0.6189(8) 0.030(3) Uani 1 1 d .
C37 C 1.0220(10) -0.3728(10) 0.6914(8) 0.034(3) Uani 1 1 d .
C38 C 1.0751(10) -0.2866(12) 0.6936(9) 0.041(3) Uani 1 1 d .
H37 H 1.1143 -0.2967 0.7454 0.049 Uiso 1 1 calc R
C39 C 0.9164(10) -0.4609(9) 0.6044(9) 0.034(3) Uani 1 1 d .
C40 C 0.9824(11) -0.5021(9) 0.5510(9) 0.034(3) Uani 1 1 d .
C41 C 0.9406(9) -0.5897(9) 0.5252(8) 0.030(3) Uani 1 1 d .
H40 H 0.9859 -0.6193 0.4923 0.036 Uiso 1 1 calc R
C42 C 0.8318(9) -0.6279(9) 0.5506(7) 0.024(2) Uani 1 1 d .
C43 C 0.7684(10) -0.5934(9) 0.6092(8) 0.029(3) Uani 1 1 d .
H42 H 0.7003 -0.6272 0.6335 0.035 Uiso 1 1 calc R
C44 C 0.8050(9) -0.5122(10) 0.6304(8) 0.030(3) Uani 1 1 d .
C45 C 0.7930(9) -0.7192(9) 0.5213(7) 0.023(2) Uani 1 1 d .
C46 C 0.4965(9) 0.0330(10) 0.4889(7) 0.026(3) Uani 1 1 d .
C47 C 0.5562(10) -0.0369(10) 0.4410(9) 0.034(3) Uani 1 1 d .
H50 H 0.5067 -0.0446 0.3968 0.041 Uiso 1 1 calc R
C48 C 0.5757(12) -0.1518(10) 0.5141(11) 0.049(4) Uani 1 1 d .
H51A H 0.6119 -0.1956 0.4857 0.074 Uiso 1 1 calc R
H51B H 0.5065 -0.1866 0.5429 0.074 Uiso 1 1 calc R
H51C H 0.6211 -0.1460 0.5600 0.074 Uiso 1 1 calc R
C49 C 1.5194(12) 0.0624(10) 0.7159(9) 0.040(3) Uani 1 1 d .
H46 H 1.5636 0.0804 0.6620 0.048 Uiso 1 1 calc R
C50 C 1.6849(12) 0.0937(14) 0.7889(12) 0.065(5) Uani 1 1 d .
H48A H 1.7035 0.0879 0.8489 0.098 Uiso 1 1 calc R
H48B H 1.6976 0.1688 0.7443 0.098 Uiso 1 1 calc R
H48C H 1.7296 0.0446 0.7715 0.098 Uiso 1 1 calc R
C51 C 1.5031(13) 0.0364(17) 0.8772(11) 0.072(5) Uani 1 1 d .
H47A H 1.5522 0.0397 0.9218 0.108 Uiso 1 1 calc R
H47B H 1.4709 -0.0368 0.8990 0.108 Uiso 1 1 calc R
H47C H 1.4461 0.0895 0.8688 0.108 Uiso 1 1 calc R
N10 N 1.0352(9) -0.4825(8) 0.7641(7) 0.035(2) Uani 1 1 d .
N1 N 1.1587(13) -0.0111(14) 1.0386(9) 0.076(5) Uani 1 1 d .
N2 N 0.8626(7) 0.2588(7) 0.9206(6) 0.023(2) Uani 1 1 d .
N3 N 1.1523(10) 0.2687(12) 1.0428(8) 0.055(3) Uani 1 1 d .
N4 N 0.8416(11) -0.0067(9) 1.1177(8) 0.052(3) Uani 1 1 d .
N5 N 0.8945(12) -0.2075(11) 0.9839(8) 0.061(4) Uani 1 1 d .
N7 N 0.5752(14) -0.3043(9) 1.0535(9) 0.063(4) Uani 1 1 d .
N8 N 0.8993(10) -0.4961(9) 0.9925(8) 0.043(3) Uani 1 1 d .
N6 N 0.6112(10) -0.3745(9) 0.8549(7) 0.043(3) Uani 1 1 d .
N12 N 0.7366(9) -0.4762(10) 0.6918(8) 0.043(3) Uani 1 1 d .
N11 N 1.0914(9) -0.4638(9) 0.5182(8) 0.041(3) Uani 1 1 d .
N9 N 0.8910(10) -0.2418(8) 0.4687(9) 0.041(3) Uani 1 1 d .
N13 N 1.5621(9) 0.0613(9) 0.7919(7) 0.039(3) Uani 1 1 d .
O1 O 1.3386(7) 0.2416(6) 0.4895(5) 0.0268(18) Uani 1 1 d .
O2 O 1.1583(7) 0.2798(6) 0.4657(5) 0.0322(19) Uani 1 1 d .
O3 O 1.3907(7) 0.4497(8) 0.3921(8) 0.061(3) Uani 1 1 d .
H5A H 1.4053 0.5248 0.3757 0.074 Uiso 1 1 calc R
O4 O 1.1881(8) 0.1204(9) 0.6951(6) 0.054(3) Uani 1 1 d .
O5 O 1.0236(6) 0.1870(6) 0.6464(5) 0.0320(19) Uani 1 1 d .
O6 O 1.2520(11) -0.0281(15) 1.0175(9) 0.111(6) Uani 1 1 d .
O7 O 1.1130(11) -0.0594(10) 1.1119(8) 0.075(4) Uani 1 1 d .
O8 O 0.7864(7) 0.2801(7) 0.8647(6) 0.042(2) Uani 1 1 d .
O9 O 0.8613(7) 0.2906(6) 0.9819(5) 0.0296(19) Uani 1 1 d .
O10 O 1.1712(12) 0.2659(13) 0.9716(8) 0.100(5) Uani 1 1 d .
O11 O 1.1922(9) 0.3379(9) 1.0649(8) 0.062(3) Uani 1 1 d .
O12 O 0.7984(7) 0.0355(8) 1.0427(6) 0.049(3) Uani 1 1 d .
O13 O 0.8224(12) -0.0996(9) 1.1764(8) 0.095(5) Uani 1 1 d .
O14 O 0.8950(7) 0.0545(6) 1.4106(5) 0.0333(19) Uani 1 1 d .
O15 O 1.0383(7) 0.1773(7) 1.3708(6) 0.036(2) Uani 1 1 d .
O16 O 0.9199(6) 0.0033(6) 0.6338(5) 0.033(2) Uani 1 1 d .
O17 O 0.7443(6) -0.0129(6) 0.5974(5) 0.0294(19) Uani 1 1 d .
O18 O 0.9314(13) -0.1235(8) 0.9753(7) 0.088(5) Uani 1 1 d .
O19 O 0.924(2) -0.2957(12) 1.0436(10) 0.173(11) Uani 1 1 d .
O20 O 0.6186(10) -0.4692(8) 0.9134(7) 0.064(3) Uani 1 1 d .
O21 O 0.5405(7) -0.3417(8) 0.8021(7) 0.046(2) Uani 1 1 d .
O22 O 0.6183(15) -0.2083(12) 1.0136(9) 0.110(5) Uani 1 1 d .
O23 O 0.4812(14) -0.3178(13) 1.0654(11) 0.104(5) Uani 1 1 d .
O24 O 0.9041(8) -0.4487(7) 0.9088(6) 0.046(2) Uani 1 1 d .
O25 O 0.9731(9) -0.5508(8) 1.0325(7) 0.057(3) Uani 1 1 d .
O26 O 0.7460(6) -0.7379(6) 1.3137(5) 0.0296(19) Uani 1 1 d .
O27 O 0.5844(8) -0.6608(7) 1.3298(6) 0.044(2) Uani 1 1 d .
O28 O 1.2194(7) -0.1089(7) 0.6809(7) 0.046(2) Uani 1 1 d .
O29 O 1.1471(6) 0.0062(6) 0.5528(6) 0.0315(19) Uani 1 1 d .
O30 O 1.1187(8) -0.4957(7) 0.8132(7) 0.052(3) Uani 1 1 d .
O31 O 0.9658(9) -0.5555(7) 0.7790(6) 0.054(3) Uani 1 1 d .
O32 O 0.9414(10) -0.1804(9) 0.3915(8) 0.065(3) Uani 1 1 d .
O33 O 0.8038(8) -0.2877(8) 0.4801(9) 0.070(4) Uani 1 1 d .
O34 O 0.7602(8) -0.3944(10) 0.7028(8) 0.066(3) Uani 1 1 d .
O35 O 0.6497(10) -0.5234(10) 0.7184(11) 0.100(5) Uani 1 1 d .
O36 O 1.1537(9) -0.4809(12) 0.5817(9) 0.085(4) Uani 1 1 d .
O37 O 1.1163(11) -0.4212(12) 0.4419(9) 0.089(4) Uani 1 1 d .
O38 O 0.6919(6) -0.7418(7) 0.5332(6) 0.036(2) Uani 1 1 d .
O39 O 0.8613(6) -0.7586(6) 0.4841(5) 0.0275(18) Uani 1 1 d .
O40 O 0.5478(6) 0.1158(6) 0.4895(5) 0.0246(17) Uani 1 1 d .
O41 O 0.3992(7) 0.0008(7) 0.5201(7) 0.042(2) Uani 1 1 d .
O42 O 0.6535(6) 0.0105(7) 0.3935(6) 0.037(2) Uani 1 1 d .
H14 H 0.6825 -0.0006 0.3425 0.044 Uiso 1 1 calc R
O44 O 1.4192(7) 0.0390(8) 0.7170(6) 0.048(2) Uani 1 1 d .
OW1 O 1.4759(8) 0.3110(8) 0.6126(6) 0.047(2) Uani 1 1 d .
OW2 O 1.6043(7) 0.4891(7) 0.4382(6) 0.042(2) Uani 1 1 d .
Cd1 Cd 1.52000(7) 0.31511(7) 0.46936(6) 0.0362(2) Uani 1 1 d .
Cd2 Cd 1.30249(6) 0.07061(6) 0.60559(5) 0.0275(2) Uani 1 1 d .
Cd3 Cd 1.02208(6) 0.14372(6) 0.52316(5) 0.0236(2) Uani 1 1 d .
Cd4 Cd 0.73680(6) 0.12133(6) 0.45528(5) 0.0222(2) Uani 1 1 d .

loop_
_atom_site_aniso_label
_atom_site_aniso_U_11
_atom_site_aniso_U_22
_atom_site_aniso_U_33
_atom_site_aniso_U_23
_atom_site_aniso_U_13
_atom_site_aniso_U_12
C1 0.026(6) 0.026(6) 0.021(6) -0.010(5) 0.012(5) -0.009(5)
C2 0.061(7) 0.059(7) 0.028(5) 0.006(5) 0.003(5) 0.023(5)
C3 0.061(7) 0.059(7) 0.028(5) 0.006(5) 0.003(5) 0.023(5)
C4 0.034(7) 0.026(6) 0.027(7) -0.005(5) 0.000(5) -0.002(5)
C5 0.033(6) 0.038(7) 0.012(6) -0.008(5) -0.008(5) -0.009(5)
C6 0.065(9) 0.050(8) 0.036(8) -0.035(7) 0.012(7) -0.002(7)
C7 0.049(8) 0.050(8) 0.027(7) -0.021(6) -0.015(6) 0.014(6)
C8 0.025(6) 0.040(7) 0.023(6) -0.017(5) -0.002(5) 0.008(5)
C9 0.039(7) 0.041(7) 0.017(6) -0.009(5) -0.007(5) -0.015(6)
C10 0.050(7) 0.017(5) 0.021(6) -0.003(5) -0.001(5) -0.005(5)
C11 0.038(7) 0.036(7) 0.028(7) -0.011(6) -0.010(6) 0.008(6)
C12 0.035(7) 0.058(8) 0.027(7) -0.019(6) 0.002(5) -0.019(6)
C13 0.033(7) 0.046(8) 0.029(7) -0.023(6) -0.003(5) -0.006(6)
C14 0.037(7) 0.025(6) 0.027(7) -0.012(5) 0.003(5) -0.008(5)
C15 0.038(7) 0.024(6) 0.019(6) -0.002(5) 0.008(5) -0.002(5)
C16 0.020(5) 0.037(6) 0.018(6) 0.000(5) -0.004(5) -0.008(5)
C17 0.021(6) 0.052(8) 0.018(6) -0.011(6) 0.002(5) 0.000(5)
C18 0.037(4) 0.011(4) 0.016(4) 0.006(3) -0.005(3) 0.006(3)
C19 0.037(4) 0.011(4) 0.016(4) 0.006(3) -0.005(3) 0.006(3)
C20 0.042(7) 0.023(6) 0.025(7) -0.003(5) -0.005(5) -0.010(5)
C21 0.063(9) 0.055(8) 0.009(6) -0.009(6) -0.008(6) -0.012(7)
C22 0.082(7) 0.021(4) 0.010(4) -0.002(4) -0.001(4) -0.010(4)
C23 0.055(8) 0.008(5) 0.034(7) -0.010(5) -0.001(6) 0.001(5)
C24 0.051(7) 0.028(6) 0.012(6) -0.003(5) -0.004(5) -0.019(6)
C25 0.082(7) 0.021(4) 0.010(4) -0.002(4) -0.001(4) -0.010(4)
C26 0.076(10) 0.039(7) 0.022(7) -0.011(6) -0.005(7) 0.021(7)
C27 0.059(8) 0.042(7) 0.013(6) -0.005(5) 0.000(6) -0.008(6)
C28 0.055(6) 0.036(5) 0.012(4) 0.002(4) -0.005(4) -0.012(4)
C29 0.043(7) 0.027(6) 0.013(6) 0.005(5) -0.014(5) 0.003(5)
C30 0.031(6) 0.036(7) 0.025(7) -0.003(5) 0.005(5) -0.008(5)
C31 0.055(6) 0.036(5) 0.012(4) 0.002(4) -0.005(4) -0.012(4)
C32 0.041(8) 0.030(7) 0.040(9) -0.010(6) 0.008(6) -0.008(6)
C33 0.038(7) 0.026(6) 0.026(6) -0.011(5) -0.005(5) -0.008(5)
C34 0.052(8) 0.017(6) 0.032(7) -0.018(5) 0.011(6) -0.014(5)
C35 0.051(8) 0.029(7) 0.055(9) -0.032(6) -0.016(7) 0.012(6)
C36 0.044(7) 0.021(6) 0.032(7) -0.018(5) -0.006(6) -0.006(5)
C37 0.035(6) 0.041(7) 0.029(7) -0.018(6) 0.016(5) -0.026(6)
C38 0.034(7) 0.065(9) 0.024(7) -0.017(6) -0.005(5) 0.009(6)
C39 0.052(8) 0.016(6) 0.037(7) -0.015(5) -0.004(6) -0.005(5)
C40 0.058(8) 0.021(6) 0.030(7) -0.017(5) -0.001(6) -0.016(6)
C41 0.028(6) 0.030(6) 0.035(7) -0.016(5) 0.003(5) -0.008(5)
C42 0.031(6) 0.019(5) 0.017(6) -0.002(4) -0.006(5) -0.004(5)
C43 0.036(6) 0.026(6) 0.035(7) -0.022(5) 0.008(5) -0.015(5)
C44 0.031(6) 0.035(7) 0.024(6) -0.014(5) 0.003(5) -0.001(5)
C45 0.022(6) 0.029(6) 0.009(5) 0.000(5) 0.001(4) 0.001(5)
C46 0.032(6) 0.042(7) 0.006(5) -0.011(5) -0.006(5) 0.008(5)
C47 0.041(7) 0.034(7) 0.035(8) -0.023(6) 0.008(6) 0.002(6)
C48 0.059(9) 0.034(8) 0.064(10) -0.029(7) -0.021(8) 0.026(7)
C49 0.071(10) 0.025(6) 0.031(7) -0.015(5) -0.023(7) 0.003(6)
C50 0.057(10) 0.061(10) 0.075(13) -0.023(9) -0.025(9) -0.015(8)
C51 0.053(9) 0.121(15) 0.032(9) -0.022(9) 0.014(7) -0.013(9)
N10 0.052(6) 0.029(5) 0.023(5) -0.010(4) 0.001(5) -0.012(5)
N1 0.085(11) 0.129(13) 0.021(7) -0.036(8) -0.025(7) 0.061(10)
N2 0.036(5) 0.022(5) 0.007(4) -0.003(4) 0.001(4) -0.006(4)
N3 0.053(8) 0.080(10) 0.025(7) -0.015(6) 0.003(6) -0.022(7)
N4 0.083(9) 0.041(7) 0.026(7) -0.008(5) -0.014(6) -0.027(6)
N5 0.101(11) 0.048(8) 0.026(7) -0.004(6) -0.019(7) -0.029(7)
N7 0.098(12) 0.025(6) 0.036(7) 0.018(5) 0.004(8) 0.021(7)
N8 0.065(8) 0.026(6) 0.035(7) -0.007(5) -0.010(6) 0.008(6)
N6 0.060(7) 0.041(6) 0.018(6) -0.002(5) 0.001(5) -0.016(6)
N12 0.037(6) 0.060(7) 0.048(7) -0.042(6) 0.014(5) -0.017(6)
N11 0.050(7) 0.046(7) 0.040(7) -0.032(6) 0.014(6) -0.035(6)
N9 0.060(8) 0.019(5) 0.056(8) -0.026(5) -0.017(6) 0.007(5)
N13 0.042(6) 0.042(6) 0.032(6) -0.013(5) 0.000(5) -0.006(5)
O1 0.039(5) 0.014(4) 0.017(4) 0.003(3) 0.002(3) -0.006(3)
O2 0.039(5) 0.033(4) 0.022(5) -0.008(4) -0.003(4) -0.010(4)
O3 0.036(5) 0.036(5) 0.098(9) -0.011(5) -0.008(5) -0.019(4)
O4 0.066(7) 0.084(8) 0.015(5) -0.024(5) -0.006(4) 0.013(6)
O5 0.037(5) 0.035(4) 0.021(4) -0.009(4) 0.001(4) -0.003(4)
O6 0.071(9) 0.204(17) 0.047(8) -0.038(10) -0.030(7) 0.071(10)
O7 0.108(10) 0.089(9) 0.031(7) -0.025(6) -0.028(7) 0.049(7)
O8 0.044(5) 0.048(5) 0.035(5) -0.019(4) -0.012(4) -0.007(4)
O9 0.050(5) 0.023(4) 0.014(4) -0.006(3) -0.005(4) 0.003(4)
O10 0.123(11) 0.148(13) 0.032(7) -0.043(8) 0.034(7) -0.075(10)
O11 0.062(7) 0.074(8) 0.052(7) -0.030(6) 0.019(5) -0.025(6)
O12 0.053(6) 0.065(6) 0.018(5) -0.003(4) -0.011(4) -0.030(5)
O13 0.153(12) 0.050(7) 0.064(8) 0.000(6) -0.054(9) -0.043(8)
O14 0.046(5) 0.031(4) 0.017(4) -0.004(4) 0.004(4) 0.005(4)
O15 0.041(5) 0.050(5) 0.021(4) -0.018(4) 0.003(4) -0.021(4)
O16 0.029(4) 0.033(4) 0.024(5) 0.002(4) 0.006(3) -0.010(4)
O17 0.037(5) 0.018(4) 0.024(4) 0.002(3) 0.001(4) -0.007(3)
O18 0.187(14) 0.033(6) 0.038(6) -0.006(5) -0.035(8) -0.028(7)
O19 0.34(3) 0.076(9) 0.062(9) 0.029(8) -0.109(13) -0.101(13)
O20 0.113(9) 0.037(5) 0.030(6) -0.001(4) -0.004(6) -0.042(6)
O21 0.039(5) 0.054(6) 0.042(6) -0.016(5) -0.004(4) -0.016(4)
O22 0.188(16) 0.080(10) 0.047(8) -0.014(7) 0.042(9) 0.025(10)
O23 0.092(11) 0.112(12) 0.106(13) -0.038(10) -0.031(10) 0.062(10)
O24 0.075(7) 0.034(5) 0.025(5) -0.009(4) 0.005(5) 0.000(5)
O25 0.083(8) 0.043(6) 0.047(6) -0.022(5) 0.013(6) -0.018(6)
O26 0.037(5) 0.030(4) 0.013(4) 0.000(3) -0.007(3) -0.006(4)
O27 0.055(6) 0.049(6) 0.014(5) 0.001(4) 0.010(4) -0.017(5)
O28 0.051(6) 0.039(5) 0.040(6) -0.007(4) -0.011(5) -0.017(4)
O29 0.037(5) 0.029(4) 0.029(5) -0.012(4) 0.004(4) -0.007(4)
O30 0.060(6) 0.034(5) 0.055(7) -0.012(5) 0.002(5) -0.007(5)
O31 0.096(8) 0.037(5) 0.028(5) -0.014(4) 0.004(5) -0.042(5)
O32 0.096(9) 0.057(7) 0.053(8) -0.031(6) -0.026(7) 0.000(6)
O33 0.056(7) 0.040(6) 0.112(10) -0.025(6) -0.039(7) 0.000(5)
O34 0.051(6) 0.085(8) 0.102(9) -0.080(8) 0.016(6) -0.013(6)
O35 0.083(9) 0.080(9) 0.181(15) -0.106(10) 0.066(9) -0.040(7)
O36 0.047(7) 0.136(12) 0.074(9) -0.045(8) 0.002(6) -0.031(7)
O37 0.085(9) 0.116(11) 0.058(9) -0.031(8) 0.019(7) -0.059(8)
O38 0.031(5) 0.033(5) 0.044(5) -0.017(4) 0.003(4) -0.007(4)
O39 0.033(5) 0.022(4) 0.026(5) -0.007(4) -0.009(4) -0.002(3)
O40 0.027(4) 0.029(4) 0.024(4) -0.016(3) -0.006(3) -0.004(3)
O41 0.029(5) 0.038(5) 0.065(7) -0.028(5) 0.016(4) -0.015(4)
O42 0.027(4) 0.054(5) 0.044(5) -0.036(5) 0.011(4) -0.008(4)
O44 0.043(5) 0.053(6) 0.040(6) -0.010(5) -0.006(4) -0.017(4)
OW1 0.052(6) 0.052(6) 0.036(6) -0.017(5) -0.007(5) -0.003(5)
OW2 0.049(5) 0.031(5) 0.040(5) -0.007(4) -0.007(4) -0.003(4)
Cd1 0.0347(5) 0.0407(5) 0.0286(5) -0.0098(4) 0.0020(4) -0.0056(4)
Cd2 0.0301(5) 0.0262(5) 0.0237(5) -0.0078(4) 0.0008(4) -0.0068(3)
Cd3 0.0287(4) 0.0299(4) 0.0118(4) -0.0083(3) 0.0000(3) -0.0077(4)
Cd4 0.0259(4) 0.0229(4) 0.0150(4) -0.0050(3) -0.0005(3) -0.0040(3)

loop_
_atom_type_symbol
_atom_type_description
_atom_type_scat_dispersion_real
_atom_type_scat_dispersion_imag
_atom_type_scat_source
C C 0.0033 0.0016 'International Tables Vol C Tables 4.2.6.8 and 6.1.1.4'
H H 0.0000 0.0000 'International Tables Vol C Tables 4.2.6.8 and 6.1.1.4'
N N 0.0061 0.0033 'International Tables Vol C Tables 4.2.6.8 and 6.1.1.4'
O O 0.0106 0.0060 'International Tables Vol C Tables 4.2.6.8 and 6.1.1.4'
Cd Cd -0.8075 1.2024 'International Tables Vol C Tables 4.2.6.8 and 6.1.1.4'

loop_
_geom_angle_atom_site_label_1
_geom_angle_atom_site_label_2
_geom_angle_atom_site_label_3
_geom_angle
_geom_angle_site_symmetry_1
_geom_angle_site_symmetry_3
O2 C1 O1 127.4(10) . .
O2 C1 C2 116.8(11) . .
O1 C1 C2 115.7(10) . .
O3 C2 C3 111.1(13) . .
O3 C2 C1 107.9(10) . .
C3 C2 C1 110.1(13) . .
O5 C4 O4 127.4(12) . .
O5 C4 C5 118.1(11) . .
O4 C4 C5 114.4(10) . .
C6 C5 C10 118.9(11) . .
C6 C5 C4 120.1(12) . .
C10 C5 C4 120.8(10) . .
C5 C6 C7 119.1(13) . .
C8 C7 C6 124.1(12) . .
C8 C7 N1 120.4(12) . .
C6 C7 N1 115.3(12) . .
C7 C8 C9 115.1(11) . .
C7 C8 C11 123.5(11) . .
C9 C8 C11 121.3(11) . .
C10 C9 C8 120.1(12) . .
C10 C9 N2 120.8(10) . .
C8 C9 N2 119.0(10) . .
C5 C10 C9 122.0(11) . .
C16 C11 C12 113.1(11) . .
C16 C11 C8 124.1(11) . .
C12 C11 C8 122.7(11) . .
C13 C12 C11 122.7(11) . .
C13 C12 N3 117.4(11) . .
C11 C12 N3 119.9(11) . .
C12 C13 C14 120.4(11) . .
C13 C14 C15 121.0(11) . .
C13 C14 C17 117.8(10) . .
C15 C14 C17 121.1(10) . .
C16 C15 C14 116.0(10) . .
C11 C16 C15 126.7(11) . .
C11 C16 N4 118.3(11) . .
C15 C16 N4 114.8(10) . .
O15 C17 O14 126.3(11) . .
O15 C17 C14 117.4(10) . .
O14 C17 C14 116.2(10) . .
O16 C18 O17 130.1(10) . .
O16 C18 C19 117.3(9) . .
O17 C18 C19 112.3(9) . .
C24 C19 C20 120.1(10) . .
C24 C19 C18 122.0(9) . .
C20 C19 C18 117.9(9) . .
C21 C20 C19 118.3(10) . .
C20 C21 C22 124.6(11) . .
C20 C21 N5 115.9(11) . .
C22 C21 N5 119.4(11) . .
C23 C22 C21 115.7(10) . .
C23 C22 C25 119.6(11) . .
C21 C22 C25 124.6(11) . .
C22 C23 C24 120.8(10) . .
C22 C23 N6 124.0(10) . .
C24 C23 N6 114.9(10) . .
C19 C24 C23 120.0(10) . .
C30 C25 C26 116.2(11) . .
C30 C25 C22 126.2(13) . .
C26 C25 C22 117.6(12) . .
C25 C26 C27 121.0(13) . .
C25 C26 N7 125.9(13) . .
C27 C26 N7 113.1(13) . .
C28 C27 C26 117.7(13) . .
C29 C28 C27 121.9(11) . .
C29 C28 C31 121.3(12) . .
C27 C28 C31 116.7(12) . .
C28 C29 C30 119.5(12) . .
C29 C30 C25 123.6(12) . .
C29 C30 N8 119.3(12) . .
C25 C30 N8 117.0(10) . .
O26 C31 O27 128.1(11) . .
O26 C31 C28 114.8(12) . .
O27 C31 C28 116.9(12) . .
O28 C32 O29 121.9(11) . .
O28 C32 C33 120.1(11) . .
O29 C32 C33 117.4(11) . .
O28 C32 Cd2 60.5(6) . .
O29 C32 Cd2 61.4(6) . .
C33 C32 Cd2 171.8(10) . .
C34 C33 C38 117.3(10) . .
C34 C33 C32 122.1(10) . .
C38 C33 C32 120.4(10) . .
C33 C34 C35 119.5(11) . .
C36 C35 C34 123.3(11) . .
C36 C35 N9 118.4(10) . .
C34 C35 N9 118.2(11) . .
C37 C36 C35 114.4(10) . .
C37 C36 C39 124.0(11) . .
C35 C36 C39 120.4(10) . .
C38 C37 C36 122.6(12) . .
C38 C37 N10 119.8(11) . .
C36 C37 N10 117.5(10) . .
C37 C38 C33 122.7(11) . .
C40 C39 C36 118.1(11) . .
C40 C39 C44 114.5(10) . .
C36 C39 C44 127.0(11) . .
C39 C40 N11 123.6(10) . .
C39 C40 C41 120.8(11) . .
N11 C40 C41 115.6(11) . .
C42 C41 C40 119.2(11) . .
C43 C42 C41 120.1(10) . .
C43 C42 C45 122.7(9) . .
C41 C42 C45 116.7(10) . .
C44 C43 C42 120.1(10) . .
C43 C44 N12 119.4(10) . .
C43 C44 C39 124.6(11) . .
N12 C44 C39 115.7(10) . .
O39 C45 O38 126.0(11) . .
O39 C45 C42 118.0(9) . .
O38 C45 C42 115.9(10) . .
O40 C46 O41 127.3(11) . .
O40 C46 C47 117.7(10) . .
O41 C46 C47 115.0(10) . .
O42 C47 C48 110.3(11) . .
O42 C47 C46 113.9(10) . .
C48 C47 C46 108.5(10) . .
O44 C49 N13 119.8(14) . .
O31 N10 O30 122.9(10) . .
O31 N10 C37 120.3(10) . .
O30 N10 C37 116.7(9) . .
O7 N1 O6 125.0(14) . .
O7 N1 C7 116.5(14) . .
O6 N1 C7 118.0(14) . .
O9 N2 O8 122.2(10) . .
O9 N2 C9 122.6(9) . .
O8 N2 C9 115.2(9) . .
O10 N3 O11 123.0(13) . .
O10 N3 C12 119.5(13) . .
O11 N3 C12 117.0(12) . .
O13 N4 O12 125.5(11) . .
O13 N4 C16 117.6(10) . .
O12 N4 C16 116.7(10) . .
O18 N5 O19 121.9(13) . .
O18 N5 C21 119.2(12) . .
O19 N5 C21 116.1(13) . .
O23 N7 O22 121.6(16) . .
O23 N7 C26 123.6(14) . .
O22 N7 C26 114.6(16) . .
O25 N8 O24 121.0(13) . .
O25 N8 C30 116.2(11) . .
O24 N8 C30 122.8(11) . .
O21 N6 O20 125.8(11) . .
O21 N6 C23 118.4(10) . .
O20 N6 C23 115.8(10) . .
O35 N12 O34 122.4(11) . .
O35 N12 C44 115.8(10) . .
O34 N12 C44 121.0(10) . .
O37 N11 O36 124.9(12) . .
O37 N11 C40 122.5(12) . .
O36 N11 C40 112.6(11) . .
O33 N9 O32 127.7(12) . .
O33 N9 C35 119.1(13) . .
O32 N9 C35 113.1(11) . .
C49 N13 C51 125.1(12) . .
C49 N13 C50 119.4(12) . .
C51 N13 C50 115.5(12) . .
C1 O1 Cd2 118.9(6) . .
C1 O1 Cd1 122.3(6) . .
Cd2 O1 Cd1 117.9(3) . .
C1 O2 Cd3 147.0(8) . .
C2 O3 Cd1 118.2(8) . .
C4 O4 Cd2 145.7(8) . .
C4 O5 Cd3 122.8(8) . .
C17 O14 Cd4 121.5(7) . 1_556
C17 O15 Cd3 109.9(7) . 1_556
C18 O16 Cd3 140.3(7) . .
C18 O17 Cd4 126.7(6) . .
C31 O26 Cd4 122.9(8) . 1_546
C31 O27 Cd1 141.2(8) . 1_446
C32 O28 Cd2 92.4(7) . .
C32 O29 Cd3 129.3(8) . .
C32 O29 Cd2 90.6(7) . .
Cd3 O29 Cd2 104.7(3) . .
C45 O38 Cd1 143.8(7) . 1_445
C45 O38 Cd4 85.1(7) . 1_545
Cd1 O38 Cd4 97.4(3) 1_445 1_545
C45 O39 Cd3 137.2(7) . 1_545
C45 O39 Cd4 96.4(7) . 1_545
Cd3 O39 Cd4 105.4(3) 1_545 1_545
C46 O40 Cd4 115.3(7) . .
C46 O40 Cd1 141.7(7) . 1_455
Cd4 O40 Cd1 100.0(2) . 1_455
C46 O41 Cd2 122.8(7) . 1_455
C47 O42 Cd4 112.2(7) . .
C49 O44 Cd2 132.9(9) . .
O27 Cd1 OW1 170.4(3) 1_664 .
O27 Cd1 O3 85.6(4) 1_664 .
OW1 Cd1 O3 95.3(4) . .
O27 Cd1 O38 92.3(3) 1_664 1_665
OW1 Cd1 O38 82.6(3) . 1_665
O3 Cd1 O38 153.4(3) . 1_665
O27 Cd1 OW2 85.9(3) 1_664 .
OW1 Cd1 OW2 85.2(3) . .
O3 Cd1 OW2 74.0(3) . .
O38 Cd1 OW2 79.4(3) 1_665 .
O27 Cd1 O1 107.7(3) 1_664 .
OW1 Cd1 O1 81.3(3) . .
O3 Cd1 O1 66.9(3) . .
O38 Cd1 O1 138.0(3) 1_665 .
OW2 Cd1 O1 137.0(3) . .
O27 Cd1 O40 78.7(3) 1_664 1_655
OW1 Cd1 O40 107.2(3) . 1_655
O3 Cd1 O40 133.2(3) . 1_655
O38 Cd1 O40 71.8(2) 1_665 1_655
OW2 Cd1 O40 146.5(3) . 1_655
O1 Cd1 O40 76.5(2) . 1_655
O41 Cd2 O4 171.6(3) 1_655 .
O41 Cd2 O44 98.7(4) 1_655 .
O4 Cd2 O44 84.8(4) . .
O41 Cd2 O1 87.2(3) 1_655 .
O4 Cd2 O1 98.8(3) . .
O44 Cd2 O1 109.7(3) . .
O41 Cd2 O28 86.1(3) 1_655 .
O4 Cd2 O28 86.2(4) . .
O44 Cd2 O28 92.8(3) . .
O1 Cd2 O28 157.2(3) . .
O41 Cd2 O29 84.2(3) 1_655 .
O4 Cd2 O29 88.8(3) . .
O44 Cd2 O29 147.6(3) . .
O1 Cd2 O29 102.6(3) . .
O28 Cd2 O29 55.1(3) . .
O41 Cd2 C32 84.6(4) 1_655 .
O4 Cd2 C32 87.1(4) . .
O44 Cd2 C32 119.8(4) . .
O1 Cd2 C32 130.5(4) . .
O28 Cd2 C32 27.1(3) . .
O29 Cd2 C32 28.0(3) . .
O5 Cd3 O15 155.8(3) . 1_554
O5 Cd3 O16 76.9(3) . .
O15 Cd3 O16 125.5(3) 1_554 .
O5 Cd3 O29 104.4(3) . .
O15 Cd3 O29 89.4(3) 1_554 .
O16 Cd3 O29 81.8(3) . .
O5 Cd3 O2 82.8(3) . .
O15 Cd3 O2 76.8(3) 1_554 .
O16 Cd3 O2 156.4(3) . .
O29 Cd3 O2 91.8(3) . .
O5 Cd3 O39 87.9(3) . 1_565
O15 Cd3 O39 84.3(3) 1_554 1_565
O16 Cd3 O39 87.5(3) . 1_565
O29 Cd3 O39 161.3(3) . 1_565
O2 Cd3 O39 103.8(3) . 1_565
O17 Cd4 O26 174.3(3) . 1_564
O17 Cd4 O14 89.4(3) . 1_554
O26 Cd4 O14 87.5(3) 1_564 1_554
O17 Cd4 O42 95.0(3) . .
O26 Cd4 O42 89.3(3) 1_564 .
O14 Cd4 O42 82.1(3) 1_554 .
O17 Cd4 O40 85.2(3) . .
O26 Cd4 O40 99.7(3) 1_564 .
O14 Cd4 O40 152.6(3) 1_554 .
O42 Cd4 O40 71.7(3) . .
O17 Cd4 O39 93.8(3) . 1_565
O26 Cd4 O39 81.1(3) 1_564 1_565
O14 Cd4 O39 83.9(3) 1_554 1_565
O42 Cd4 O39 163.4(3) . 1_565
O40 Cd4 O39 123.1(3) . 1_565
O17 Cd4 O38 87.7(3) . 1_565
O26 Cd4 O38 91.2(3) 1_564 1_565
O14 Cd4 O38 135.9(3) 1_554 1_565
O42 Cd4 O38 142.0(3) . 1_565
O40 Cd4 O38 70.8(2) . 1_565
O39 Cd4 O38 52.4(3) 1_565 1_565

loop_
_geom_bond_atom_site_label_1
_geom_bond_atom_site_label_2
_geom_bond_distance
_geom_bond_site_symmetry_2
C1 O2 1.223(12) .
C1 O1 1.305(14) .
C1 C2 1.503(17) .
C2 O3 1.457(18) .
C2 C3 1.49(2) .
C4 O5 1.232(13) .
C4 O4 1.255(15) .
C4 C5 1.488(17) .
C5 C6 1.325(18) .
C5 C10 1.380(17) .
C6 C7 1.440(17) .
C7 C8 1.331(17) .
C7 N1 1.508(17) .
C8 C9 1.436(16) .
C8 C11 1.480(17) .
C9 C10 1.385(17) .
C9 N2 1.436(16) .
C11 C16 1.384(16) .
C11 C12 1.440(17) .
C12 C13 1.368(18) .
C12 N3 1.483(16) .
C13 C14 1.376(16) .
C14 C15 1.404(16) .
C14 C17 1.509(16) .
C15 C16 1.394(16) .
C16 N4 1.492(15) .
C17 O15 1.243(13) .
C17 O14 1.295(13) .
C18 O16 1.212(13) .
C18 O17 1.295(12) .
C18 C19 1.552(13) .
C19 C24 1.321(14) .
C19 C20 1.424(15) .
C20 C21 1.331(16) .
C21 C22 1.405(17) .
C21 N5 1.493(16) .
C22 C23 1.370(16) .
C22 C25 1.514(15) .
C23 C24 1.443(15) .
C23 N6 1.495(15) .
C25 C30 1.381(18) .
C25 C26 1.40(2) .
C26 C27 1.429(18) .
C26 N7 1.459(19) .
C27 C28 1.377(19) .
C28 C29 1.342(19) .
C28 C31 1.550(15) .
C29 C30 1.366(15) .
C30 N8 1.445(17) .
C31 O26 1.239(15) .
C31 O27 1.281(16) .
C32 O28 1.241(15) .
C32 O29 1.279(15) .
C32 C33 1.526(16) .
C32 Cd2 2.724(13) .
C33 C34 1.344(16) .
C33 C38 1.399(16) .
C34 C35 1.397(15) .
C35 C36 1.390(17) .
C35 N9 1.460(16) .
C36 C37 1.383(16) .
C36 C39 1.473(15) .
C37 C38 1.320(17) .
C37 N10 1.451(15) .
C39 C40 1.400(18) .
C39 C44 1.480(16) .
C40 N11 1.417(16) .
C40 C41 1.470(15) .
C41 C42 1.398(15) .
C42 C43 1.391(17) .
C42 C45 1.536(15) .
C43 C44 1.327(15) .
C44 N12 1.469(15) .
C45 O39 1.228(14) .
C45 O38 1.254(12) .
C46 O40 1.261(13) .
C46 O41 1.265(13) .
C46 C47 1.570(16) .
C47 O42 1.376(14) .
C47 C48 1.512(17) .
C49 O44 1.256(15) .
C49 N13 1.327(15) .
C50 N13 1.548(16) .
C51 N13 1.411(18) .
N10 O31 1.222(12) .
N10 O30 1.279(13) .
N1 O7 1.183(18) .
N1 O6 1.214(18) .
N2 O9 1.202(11) .
N2 O8 1.265(11) .
N3 O10 1.153(16) .
N3 O11 1.211(15) .
N4 O13 1.213(14) .
N4 O12 1.232(13) .
N5 O18 1.148(14) .
N5 O19 1.230(18) .
N7 O23 1.153(18) .
N7 O22 1.262(18) .
N8 O25 1.188(14) .
N8 O24 1.212(14) .
N6 O21 1.184(13) .
N6 O20 1.221(13) .
N12 O35 1.195(13) .
N12 O34 1.196(13) .
N11 O37 1.130(15) .
N11 O36 1.234(15) .
N9 O33 1.192(14) .
N9 O32 1.283(16) .
O1 Cd2 2.280(7) .
O1 Cd1 2.367(8) .
O2 Cd3 2.307(7) .
O3 Cd1 2.353(10) .
O4 Cd2 2.223(10) .
O5 Cd3 2.243(8) .
O14 Cd4 2.315(8) 1_556
O15 Cd3 2.264(8) 1_556
O16 Cd3 2.278(7) .
O17 Cd4 2.230(7) .
O26 Cd4 2.251(7) 1_546
O27 Cd1 2.203(9) 1_446
O28 Cd2 2.373(8) .
O29 Cd3 2.280(8) .
O29 Cd2 2.393(7) .
O38 Cd1 2.356(8) 1_445
O38 Cd4 2.609(9) 1_545
O39 Cd3 2.310(8) 1_545
O39 Cd4 2.380(7) 1_545
O40 Cd4 2.334(7) .
O40 Cd1 2.538(7) 1_455
O41 Cd2 2.218(9) 1_455
O42 Cd4 2.317(8) .
O44 Cd2 2.224(9) .
OW1 Cd1 2.282(10) .
OW2 Cd1 2.363(8) .
Cd1 O27 2.203(9) 1_664
Cd1 O38 2.356(8) 1_665
Cd1 O40 2.538(7) 1_655
Cd2 O41 2.218(9) 1_655
Cd3 O15 2.264(8) 1_554
Cd3 O39 2.310(8) 1_565
Cd4 O26 2.251(7) 1_564
Cd4 O14 2.315(8) 1_554
Cd4 O39 2.380(7) 1_565
Cd4 O38 2.609(9) 1_565

loop_
_geom_torsion_atom_site_label_1
_geom_torsion_atom_site_label_2
_geom_torsion_atom_site_label_3
_geom_torsion_atom_site_label_4
_geom_torsion
_geom_torsion_site_symmetry_1
_geom_torsion_site_symmetry_4
O2 C1 C2 O3 147.9(11) . .
O1 C1 C2 O3 -28.4(16) . .
O2 C1 C2 C3 -90.6(15) . .
O1 C1 C2 C3 93.0(14) . .
O5 C4 C5 C6 163.4(11) . .
O4 C4 C5 C6 -13.4(17) . .
O5 C4 C5 C10 -20.9(16) . .
O4 C4 C5 C10 162.3(11) . .
C10 C5 C6 C7 3.8(18) . .
C4 C5 C6 C7 179.6(11) . .
C5 C6 C7 C8 -10(2) . .
C5 C6 C7 N1 175.7(13) . .
C6 C7 C8 C9 8(2) . .
N1 C7 C8 C9 -177.3(12) . .
C6 C7 C8 C11 -168.4(12) . .
N1 C7 C8 C11 6(2) . .
C7 C8 C9 C10 -2.1(17) . .
C11 C8 C9 C10 174.8(11) . .
C7 C8 C9 N2 178.0(11) . .
C11 C8 C9 N2 -5.1(16) . .
C6 C5 C10 C9 2.2(18) . .
C4 C5 C10 C9 -173.5(10) . .
C8 C9 C10 C5 -3.2(17) . .
N2 C9 C10 C5 176.7(10) . .
C7 C8 C11 C16 -97.6(16) . .
C9 C8 C11 C16 85.7(16) . .
C7 C8 C11 C12 78.2(18) . .
C9 C8 C11 C12 -98.4(14) . .
C16 C11 C12 C13 1.8(19) . .
C8 C11 C12 C13 -174.5(13) . .
C16 C11 C12 N3 -179.4(12) . .
C8 C11 C12 N3 4.3(19) . .
C11 C12 C13 C14 -1(2) . .
N3 C12 C13 C14 -179.7(12) . .
C12 C13 C14 C15 1(2) . .
C12 C13 C14 C17 178.0(12) . .
C13 C14 C15 C16 -2.0(17) . .
C17 C14 C15 C16 -179.0(10) . .
C12 C11 C16 C15 -3.2(18) . .
C8 C11 C16 C15 173.1(11) . .
C12 C11 C16 N4 -178.5(11) . .
C8 C11 C16 N4 -2.3(18) . .
C14 C15 C16 C11 3.3(18) . .
C14 C15 C16 N4 178.8(10) . .
C13 C14 C17 O15 -1.1(17) . .
C15 C14 C17 O15 175.9(11) . .
C13 C14 C17 O14 -177.9(11) . .
C15 C14 C17 O14 -0.9(17) . .
O16 C18 C19 C24 -153.7(12) . .
O17 C18 C19 C24 20.5(16) . .
O16 C18 C19 C20 29.4(16) . .
O17 C18 C19 C20 -156.4(11) . .
C24 C19 C20 C21 0.2(19) . .
C18 C19 C20 C21 177.2(12) . .
C19 C20 C21 C22 5(2) . .
C19 C20 C21 N5 -172.0(13) . .
C20 C21 C22 C23 -3(2) . .
N5 C21 C22 C23 173.4(13) . .
C20 C21 C22 C25 172.4(14) . .
N5 C21 C22 C25 -11(2) . .
C21 C22 C23 C24 -2.9(19) . .
C25 C22 C23 C24 -178.9(13) . .
C21 C22 C23 N6 -176.0(13) . .
C25 C22 C23 N6 8(2) . .
C20 C19 C24 C23 -6.2(19) . .
C18 C19 C24 C23 176.9(11) . .
C22 C23 C24 C19 8(2) . .
N6 C23 C24 C19 -178.6(12) . .
C23 C22 C25 C30 96.4(17) . .
C21 C22 C25 C30 -79.3(19) . .
C23 C22 C25 C26 -85.3(16) . .
C21 C22 C25 C26 99.1(18) . .
C30 C25 C26 C27 -1(2) . .
C22 C25 C26 C27 -179.3(12) . .
C30 C25 C26 N7 179.9(14) . .
C22 C25 C26 N7 1(2) . .
C25 C26 C27 C28 2(2) . .
N7 C26 C27 C28 -178.6(13) . .
C26 C27 C28 C29 -2.3(19) . .
C26 C27 C28 C31 -179.7(12) . .
C27 C28 C29 C30 1.3(19) . .
C31 C28 C29 C30 178.7(11) . .
C28 C29 C30 C25 -0.1(19) . .
C28 C29 C30 N8 175.6(11) . .
C26 C25 C30 C29 -0.2(19) . .
C22 C25 C30 C29 178.2(12) . .
C26 C25 C30 N8 -175.9(12) . .
C22 C25 C30 N8 2.4(19) . .
C29 C28 C31 O26 12.5(17) . .
C27 C28 C31 O26 -170.0(11) . .
C29 C28 C31 O27 -172.5(11) . .
C27 C28 C31 O27 5.0(17) . .
O28 C32 C33 C34 -167.6(13) . .
O29 C32 C33 C34 3(2) . .
Cd2 C32 C33 C34 -76(7) . .
O28 C32 C33 C38 8(2) . .
O29 C32 C33 C38 178.7(12) . .
Cd2 C32 C33 C38 99(7) . .
C38 C33 C34 C35 -1.9(19) . .
C32 C33 C34 C35 173.6(12) . .
C33 C34 C35 C36 -1(2) . .
C33 C34 C35 N9 -177.8(12) . .
C34 C35 C36 C37 2(2) . .
N9 C35 C36 C37 178.9(12) . .
C34 C35 C36 C39 -165.9(12) . .
N9 C35 C36 C39 11.1(19) . .
C35 C36 C37 C38 -0.2(19) . .
C39 C36 C37 C38 167.1(13) . .
C35 C36 C37 N10 -176.3(11) . .
C39 C36 C37 N10 -9.0(19) . .
C36 C37 C38 C33 -3(2) . .
N10 C37 C38 C33 173.4(11) . .
C34 C33 C38 C37 4(2) . .
C32 C33 C38 C37 -171.9(13) . .
C37 C36 C39 C40 -89.2(16) . .
C35 C36 C39 C40 77.4(16) . .
C37 C36 C39 C44 99.1(16) . .
C35 C36 C39 C44 -94.3(16) . .
C36 C39 C40 N11 6.7(19) . .
C44 C39 C40 N11 179.5(11) . .
C36 C39 C40 C41 -173.1(10) . .
C44 C39 C40 C41 -0.3(17) . .
C39 C40 C41 C42 3.2(17) . .
N11 C40 C41 C42 -176.6(11) . .
C40 C41 C42 C43 -7.9(16) . .
C40 C41 C42 C45 179.8(10) . .
C41 C42 C43 C44 9.8(17) . .
C45 C42 C43 C44 -178.4(10) . .
C42 C43 C44 N12 179.5(11) . .
C42 C43 C44 C39 -7.1(18) . .
C40 C39 C44 C43 2.3(18) . .
C36 C39 C44 C43 174.3(12) . .
C40 C39 C44 N12 175.9(11) . .
C36 C39 C44 N12 -12.1(17) . .
C43 C42 C45 O39 -166.6(11) . .
C41 C42 C45 O39 5.4(14) . .
C43 C42 C45 O38 17.3(15) . .
C41 C42 C45 O38 -170.6(10) . .
O40 C46 C47 O42 -8.5(15) . .
O41 C46 C47 O42 169.1(10) . .
O40 C46 C47 C48 114.7(11) . .
O41 C46 C47 C48 -67.7(13) . .
C38 C37 N10 O31 158.7(12) . .
C36 C37 N10 O31 -25.1(17) . .
C38 C37 N10 O30 -17.9(17) . .
C36 C37 N10 O30 158.3(12) . .
C8 C7 N1 O7 37(2) . .
C6 C7 N1 O7 -147.9(14) . .
C8 C7 N1 O6 -150.0(17) . .
C6 C7 N1 O6 25(2) . .
C10 C9 N2 O9 -153.7(10) . .
C8 C9 N2 O9 26.2(15) . .
C10 C9 N2 O8 26.4(14) . .
C8 C9 N2 O8 -153.7(10) . .
C13 C12 N3 O10 172.3(17) . .
C11 C12 N3 O10 -7(2) . .
C13 C12 N3 O11 -16(2) . .
C11 C12 N3 O11 165.1(13) . .
C11 C16 N4 O13 137.3(15) . .
C15 C16 N4 O13 -38.6(19) . .
C11 C16 N4 O12 -47.9(18) . .
C15 C16 N4 O12 136.2(13) . .
C20 C21 N5 O18 20(2) . .
C22 C21 N5 O18 -156.7(17) . .
C20 C21 N5 O19 -141.0(19) . .
C22 C21 N5 O19 42(2) . .
C25 C26 N7 O23 133.1(19) . .
C27 C26 N7 O23 -46(2) . .
C25 C26 N7 O22 -41(2) . .
C27 C26 N7 O22 139.7(15) . .
C29 C30 N8 O25 -23.5(17) . .
C25 C30 N8 O25 152.4(11) . .
C29 C30 N8 O24 154.4(12) . .
C25 C30 N8 O24 -29.7(17) . .
C22 C23 N6 O21 149.7(13) . .
C24 C23 N6 O21 -23.7(17) . .
C22 C23 N6 O20 -32.2(19) . .
C24 C23 N6 O20 154.4(12) . .
C43 C44 N12 O35 -0.7(19) . .
C39 C44 N12 O35 -174.7(13) . .
C43 C44 N12 O34 -170.3(13) . .
C39 C44 N12 O34 15.8(17) . .
C39 C40 N11 O37 -116.9(17) . .
C41 C40 N11 O37 62.9(18) . .
C39 C40 N11 O36 62.3(18) . .
C41 C40 N11 O36 -117.9(13) . .
C36 C35 N9 O33 41.4(18) . .
C34 C35 N9 O33 -141.5(13) . .
C36 C35 N9 O32 -135.8(12) . .
C34 C35 N9 O32 41.4(16) . .
O44 C49 N13 C51 -1(2) . .
O44 C49 N13 C50 -178.2(12) . .
O2 C1 O1 Cd2 4.8(16) . .
C2 C1 O1 Cd2 -179.3(9) . .
O2 C1 O1 Cd1 -164.1(9) . .
C2 C1 O1 Cd1 11.8(14) . .
O1 C1 O2 Cd3 -32(2) . .
C2 C1 O2 Cd3 152.4(11) . .
C3 C2 O3 Cd1 -87.2(12) . .
C1 C2 O3 Cd1 33.6(15) . .
O5 C4 O4 Cd2 -14(3) . .
C5 C4 O4 Cd2 162.6(11) . .
O4 C4 O5 Cd3 24.3(17) . .
C5 C4 O5 Cd3 -152.0(8) . .
O15 C17 O14 Cd4 77.4(14) . 1_556
C14 C17 O14 Cd4 -106.1(10) . 1_556
O14 C17 O15 Cd3 1.9(15) . 1_556
C14 C17 O15 Cd3 -174.6(8) . 1_556
O17 C18 O16 Cd3 13(2) . .
C19 C18 O16 Cd3 -174.3(8) . .
O16 C18 O17 Cd4 -9.0(18) . .
C19 C18 O17 Cd4 177.6(7) . .
O27 C31 O26 Cd4 0.8(18) . 1_546
C28 C31 O26 Cd4 175.1(7) . 1_546
O26 C31 O27 Cd1 37(2) . 1_446
C28 C31 O27 Cd1 -136.8(10) . 1_446
O29 C32 O28 Cd2 0.0(14) . .
C33 C32 O28 Cd2 170.6(11) . .
O28 C32 O29 Cd3 -109.7(13) . .
C33 C32 O29 Cd3 79.5(14) . .
Cd2 C32 O29 Cd3 -109.7(8) . .
O28 C32 O29 Cd2 0.0(14) . .
C33 C32 O29 Cd2 -170.9(11) . .
O39 C45 O38 Cd1 -94.6(15) . 1_445
C42 C45 O38 Cd1 81.1(15) . 1_445
O39 C45 O38 Cd4 1.2(11) . 1_545
C42 C45 O38 Cd4 176.9(8) . 1_545
O38 C45 O39 Cd3 -122.4(10) . 1_545
C42 C45 O39 Cd3 62.0(14) . 1_545
O38 C45 O39 Cd4 -1.4(12) . 1_545
C42 C45 O39 Cd4 -177.0(7) . 1_545
O41 C46 O40 Cd4 166.9(9) . .
C47 C46 O40 Cd4 -15.8(11) . .
O41 C46 O40 Cd1 -38.1(17) . 1_455
C47 C46 O40 Cd1 139.2(9) . 1_455
O40 C46 O41 Cd2 -10.2(15) . 1_455
C47 C46 O41 Cd2 172.5(7) . 1_455
C48 C47 O42 Cd4 -94.3(10) . .
C46 C47 O42 Cd4 28.0(12) . .
N13 C49 O44 Cd2 161.3(9) . .
C2 O3 Cd1 O27 89.9(10) . 1_664
C2 O3 Cd1 OW1 -99.7(10) . .
C2 O3 Cd1 O38 176.2(9) . 1_665
C2 O3 Cd1 OW2 176.9(11) . .
C2 O3 Cd1 O1 -21.5(10) . .
C2 O3 Cd1 O40 20.0(12) . 1_655
C1 O1 Cd1 O27 -72.4(9) . 1_664
Cd2 O1 Cd1 O27 118.6(4) . 1_664
C1 O1 Cd1 OW1 104.3(9) . .
Cd2 O1 Cd1 OW1 -64.7(4) . .
C1 O1 Cd1 O3 4.7(8) . .
Cd2 O1 Cd1 O3 -164.3(5) . .
C1 O1 Cd1 O38 173.0(8) . 1_665
Cd2 O1 Cd1 O38 3.9(7) . 1_665
C1 O1 Cd1 OW2 31.0(10) . .
Cd2 O1 Cd1 OW2 -138.0(4) . .
C1 O1 Cd1 O40 -145.6(9) . 1_655
Cd2 O1 Cd1 O40 45.4(4) . 1_655
C4 O4 Cd2 O41 -62(3) . 1_655
C4 O4 Cd2 O44 -176.8(17) . .
C4 O4 Cd2 O1 74.0(17) . .
C4 O4 Cd2 O28 -83.7(16) . .
C4 O4 Cd2 O29 -28.6(16) . .
C4 O4 Cd2 C32 -56.6(17) . .
C49 O44 Cd2 O41 52.7(12) . 1_655
C49 O44 Cd2 O4 -135.0(12) . .
C49 O44 Cd2 O1 -37.5(13) . .
C49 O44 Cd2 O28 139.2(12) . .
C49 O44 Cd2 O29 145.7(10) . .
C49 O44 Cd2 C32 141.4(11) . .
C1 O1 Cd2 O41 118.8(8) . 1_655
Cd1 O1 Cd2 O41 -71.8(4) . 1_655
C1 O1 Cd2 O4 -55.3(8) . .
Cd1 O1 Cd2 O4 114.0(4) . .
C1 O1 Cd2 O44 -142.9(8) . .
Cd1 O1 Cd2 O44 26.5(5) . .
C1 O1 Cd2 O28 45.8(13) . .
Cd1 O1 Cd2 O28 -144.8(7) . .
C1 O1 Cd2 O29 35.4(8) . .
Cd1 O1 Cd2 O29 -155.2(4) . .
C1 O1 Cd2 C32 38.4(10) . .
Cd1 O1 Cd2 C32 -152.2(4) . .
C32 O28 Cd2 O41 -85.7(9) . 1_655
C32 O28 Cd2 O4 91.2(9) . .
C32 O28 Cd2 O44 175.7(9) . .
C32 O28 Cd2 O1 -12.5(14) . .
C32 O28 Cd2 O29 0.0(8) . .
C32 O29 Cd2 O41 89.3(8) . 1_655
Cd3 O29 Cd2 O41 -139.6(4) . 1_655
C32 O29 Cd2 O4 -86.1(8) . .
Cd3 O29 Cd2 O4 45.0(4) . .
C32 O29 Cd2 O44 -7.9(11) . .
Cd3 O29 Cd2 O44 123.2(6) . .
C32 O29 Cd2 O1 175.1(8) . .
Cd3 O29 Cd2 O1 -53.7(4) . .
C32 O29 Cd2 O28 0.0(8) . .
Cd3 O29 Cd2 O28 131.2(5) . .
Cd3 O29 Cd2 C32 131.1(9) . .
O28 C32 Cd2 O41 92.1(9) . 1_655
O29 C32 Cd2 O41 -87.9(8) . 1_655
C33 C32 Cd2 O41 -4(7) . 1_655
O28 C32 Cd2 O4 -87.2(9) . .
O29 C32 Cd2 O4 92.8(8) . .
C33 C32 Cd2 O4 176(7) . .
O28 C32 Cd2 O44 -4.9(10) . .
O29 C32 Cd2 O44 175.1(7) . .
C33 C32 Cd2 O44 -101(7) . .
O28 C32 Cd2 O1 173.7(7) . .
O29 C32 Cd2 O1 -6.3(10) . .
C33 C32 Cd2 O1 77(7) . .
O29 C32 Cd2 O28 -180.0(14) . .
C33 C32 Cd2 O28 -96(7) . .
O28 C32 Cd2 O29 180.0(14) . .
C33 C32 Cd2 O29 84(7) . .
C4 O5 Cd3 O15 -112.6(10) . 1_554
C4 O5 Cd3 O16 88.3(9) . .
C4 O5 Cd3 O29 10.4(9) . .
C4 O5 Cd3 O2 -79.6(8) . .
C4 O5 Cd3 O39 176.2(8) . 1_565
C18 O16 Cd3 O5 114.3(13) . .
C18 O16 Cd3 O15 -55.4(14) . 1_554
C18 O16 Cd3 O29 -138.7(13) . .
C18 O16 Cd3 O2 145.7(11) . .
C18 O16 Cd3 O39 25.8(13) . 1_565
C32 O29 Cd3 O5 57.8(10) . .
Cd2 O29 Cd3 O5 -45.4(4) . .
C32 O29 Cd3 O15 -142.4(10) . 1_554
Cd2 O29 Cd3 O15 114.5(3) . 1_554
C32 O29 Cd3 O16 -16.4(10) . .
Cd2 O29 Cd3 O16 -119.6(3) . .
C32 O29 Cd3 O2 140.9(10) . .
Cd2 O29 Cd3 O2 37.7(3) . .
C32 O29 Cd3 O39 -72.4(14) . 1_565
Cd2 O29 Cd3 O39 -175.6(7) . 1_565
C1 O2 Cd3 O5 106.0(14) . .
C1 O2 Cd3 O15 -87.3(14) . 1_554
C1 O2 Cd3 O16 75.2(17) . .
C1 O2 Cd3 O29 1.6(14) . .
C1 O2 Cd3 O39 -168.0(14) . 1_565
C18 O17 Cd4 O26 -2(4) . 1_564
C18 O17 Cd4 O14 54.8(9) . 1_554
C18 O17 Cd4 O42 136.9(9) . .
C18 O17 Cd4 O40 -152.1(9) . .
C18 O17 Cd4 O39 -29.1(9) . 1_565
C18 O17 Cd4 O38 -81.1(9) . 1_565
C47 O42 Cd4 O17 56.8(8) . .
C47 O42 Cd4 O26 -126.9(8) . 1_564
C47 O42 Cd4 O14 145.5(8) . 1_554
C47 O42 Cd4 O40 -26.5(7) . .
C47 O42 Cd4 O39 178.6(9) . 1_565
C47 O42 Cd4 O38 -35.8(10) . 1_565
C46 O40 Cd4 O17 -74.1(7) . .
Cd1 O40 Cd4 O17 121.3(3) 1_455 .
C46 O40 Cd4 O26 108.8(7) . 1_564
Cd1 O40 Cd4 O26 -55.8(3) 1_455 1_564
C46 O40 Cd4 O14 5.2(10) . 1_554
Cd1 O40 Cd4 O14 -159.4(4) 1_455 1_554
C46 O40 Cd4 O42 22.8(7) . .
Cd1 O40 Cd4 O42 -141.8(3) 1_455 .
C46 O40 Cd4 O39 -165.5(6) . 1_565
Cd1 O40 Cd4 O39 29.9(4) 1_455 1_565
C46 O40 Cd4 O38 -163.3(7) . 1_565
Cd1 O40 Cd4 O38 32.1(2) 1_455 1_565

loop_
_platon_squeeze_void_nr
_platon_squeeze_void_average_x
_platon_squeeze_void_average_y
_platon_squeeze_void_average_z
_platon_squeeze_void_volume
_platon_squeeze_void_count_electrons
_platon_squeeze_void_content
1 0.197 0.629 0.128 780 137 ' '
